data_7108102
loop_
_publ_author_name
'Hiroshi Sato'
'Ryotaro Matsuda'
'Mohammad Hedayetullah Mir'
'Susumu Kitagawa'

_publ_section_title
;
 Photochemical cycloaddition on the pore surface of a porous coordination
 polymer impacts on the sorption behavior
;
_journal_name_full Chem.Commun.
_journal_page_first 7919
_journal_paper_doi 10.1039/c2cc31083j
_journal_volume 48
_journal_year 2012
_chemical_formula_moiety 'C21 H16 N2 O5 Zn'
_chemical_formula_sum 'C21 H16 N2 O5 Zn'
_chemical_formula_weight 441.75
_space_group_IT_number 2
_symmetry_cell_setting triclinic
_symmetry_Int_Tables_number 2
_symmetry_space_group_name_Hall '-P 1'
_symmetry_space_group_name_H-M 'P -1'
_atom_sites_solution_hydrogens geom
_atom_sites_solution_primary direct
_atom_sites_solution_secondary difmap
_cell_angle_alpha 89.221(13)
_cell_angle_beta 72.476(10)
_cell_angle_gamma 71.294(9)
_cell_formula_units_Z 2
_cell_length_a 9.7557(19)
_cell_length_b 10.106(3)
_cell_length_c 12.894(3)
_cell_measurement_reflns_used 3396
_cell_measurement_temperature 93
_cell_measurement_theta_max 27.47
_cell_measurement_theta_min 3.25
_cell_volume 1143.3(5)
_computing_cell_refinement CrystalClear
_computing_data_collection 'CrystalClear (Rigaku Inc., 2008)'
_computing_data_reduction CrystalClear
_computing_molecular_graphics 'CrystalStructure 4.0'
_computing_publication_material 'CrystalStructure 4.0 (Rigaku, 2010)'
_computing_structure_refinement 'SHELXL97 (Sheldrick, 2008)'
_computing_structure_solution 'Il Milione (Burla, et al., 2007)'
_diffrn_ambient_temperature 93
_diffrn_detector_area_resol_mean 7.111
_diffrn_measured_fraction_theta_full 0.965
_diffrn_measured_fraction_theta_max 0.965
_diffrn_measurement_device_type 'Rigaku Saturn724'
_diffrn_measurement_method \w
_diffrn_radiation_type 'Mo K\a'
_diffrn_radiation_wavelength 0.71075
_diffrn_reflns_av_R_equivalents 0.0359
_diffrn_reflns_limit_h_max 12
_diffrn_reflns_limit_h_min -12
_diffrn_reflns_limit_k_max 12
_diffrn_reflns_limit_k_min -12
_diffrn_reflns_limit_l_max 16
_diffrn_reflns_limit_l_min -16
_diffrn_reflns_number 9078
_diffrn_reflns_theta_full 27.00
_diffrn_reflns_theta_max 27.00
_diffrn_standards_number 0
_exptl_absorpt_coefficient_mu 1.105
_exptl_absorpt_correction_T_max 0.978
_exptl_absorpt_correction_T_min 0.827
_exptl_absorpt_correction_type multi-scan
_exptl_absorpt_process_details 'REQAB (Rigaku, 1998)'
_exptl_crystal_colour colorless
_exptl_crystal_density_diffrn 1.283
_exptl_crystal_density_method 'not measured'
_exptl_crystal_description prism
_exptl_crystal_F_000 452.00
_exptl_crystal_size_max 0.200
_exptl_crystal_size_mid 0.050
_exptl_crystal_size_min 0.020
_platon_squeeze_details
;
;
_refine_diff_density_max 0.540
_refine_diff_density_min -0.740
_refine_ls_extinction_method none
_refine_ls_goodness_of_fit_ref 0.997
_refine_ls_hydrogen_treatment constr
_refine_ls_number_parameters 262
_refine_ls_number_reflns 4823
_refine_ls_number_restraints 0
_refine_ls_R_factor_gt 0.0488
_refine_ls_shift/su_max 0.001
_refine_ls_structure_factor_coef Fsqd
_refine_ls_weighting_details 'w = 1/[\s^2^(Fo^2^)+(0.1000P)^2^+0.0000P] where P=(Fo^2^+2Fc^2^)/3'
_refine_ls_weighting_scheme calc
_refine_ls_wR_factor_ref 0.1493
_reflns_number_gt 4040
_reflns_number_total 4826
_reflns_threshold_expression F^2^>2.0\s(F^2^)
_cod_data_source_file c2cc31083j.txt
_cod_data_source_block CID_bpe_OMe
_cod_database_code 7108102

loop_
_symmetry_equiv_pos_site_id
_symmetry_equiv_pos_as_xyz
1 +X,+Y,+Z
2 -X,-Y,-Z

loop_
_atom_site_label
_atom_site_type_symbol
_atom_site_fract_x
_atom_site_fract_y
_atom_site_fract_z
_atom_site_U_iso_or_equiv
_atom_site_adp_type
_atom_site_occupancy
_atom_site_symmetry_multiplicity
_atom_site_calc_flag
_atom_site_refinement_flags
Zn1 Zn 0.11605(4) 0.11386(3) 1.04279(3) 0.01466(14) Uani 1.0 2 d .
O1 O 0.2323(3) 0.9108(3) 1.06725(17) 0.0170(5) Uani 1.0 2 d .
O2 O 0.2593(3) 0.1950(3) 1.11078(18) 0.0207(5) Uani 1.0 2 d .
O3 O 0.0512(3) 0.8457(3) 1.03385(17) 0.0184(5) Uani 1.0 2 d .
O4 O 0.0772(3) 0.3422(3) 1.05777(19) 0.0231(5) Uani 1.0 2 d .
O5 O 0.5577(3) 0.4732(3) 1.1892(2) 0.0268(6) Uani 1.0 2 d .
N1 N 0.2743(3) 0.0884(3) 0.8835(2) 0.0152(5) Uani 1.0 2 d .
N2 N 0.9486(3) 0.1278(3) 0.1960(2) 0.0170(6) Uani 1.0 2 d .
C1 C 0.4324(4) 0.5129(4) 1.1545(3) 0.0188(7) Uani 1.0 2 d .
C2 C 0.2370(4) 0.1479(4) 0.7966(3) 0.0189(7) Uani 1.0 2 d .
C3 C 0.4218(4) 0.0146(4) 0.8676(3) 0.0212(7) Uani 1.0 2 d .
C4 C 0.1787(4) 0.5698(3) 1.0811(3) 0.0154(6) Uani 1.0 2 d .
C5 C 0.6881(4) 0.2107(4) 0.3108(3) 0.0225(7) Uani 1.0 2 d .
C6 C 0.8026(4) 0.2044(4) 0.2135(3) 0.0205(7) Uani 1.0 2 d .
C7 C 0.1887(4) 0.3172(4) 1.0916(3) 0.0180(7) Uani 1.0 2 d .
C8 C 0.5355(4) 0.0023(4) 0.7689(3) 0.0220(7) Uani 1.0 2 d .
C9 C 0.2472(4) 0.4353(4) 1.1081(3) 0.0171(7) Uani 1.0 2 d .
C10 C 0.2380(4) 0.6767(3) 1.0915(3) 0.0160(6) Uani 1.0 2 d .
C11 C 0.1684(4) 0.8212(3) 1.0618(3) 0.0145(6) Uani 1.0 2 d .
C12 C 0.7230(4) 0.1343(4) 0.3954(3) 0.0203(7) Uani 1.0 2 d .
C13 C 0.9847(4) 0.0564(4) 0.2786(3) 0.0216(7) Uani 1.0 2 d .
C14 C 0.4966(4) 0.0670(4) 0.6802(3) 0.0193(7) Uani 1.0 2 d .
C15 C 0.6014(4) 0.1389(4) 0.4958(3) 0.0223(7) Uani 1.0 2 d .
C16 C 0.3736(4) 0.4079(4) 1.1441(3) 0.0192(7) Uani 1.0 2 d .
C17 C 0.3425(4) 0.1390(4) 0.6957(3) 0.0195(7) Uani 1.0 2 d .
C18 C 0.8772(4) 0.0566(4) 0.3773(3) 0.0201(7) Uani 1.0 2 d .
C19 C 0.3655(4) 0.6482(3) 1.1284(3) 0.0172(7) Uani 1.0 2 d .
C20 C 0.6174(4) 0.0608(4) 0.5792(3) 0.0227(7) Uani 1.0 2 d .
C21 C 0.6240(5) 0.5791(4) 1.2001(4) 0.0321(9) Uani 1.0 2 d .
H2 H 0.1329 0.1983 0.8057 0.0226 Uiso 1.0 2 calc R
H3 H 0.4496 -0.0314 0.9266 0.0254 Uiso 1.0 2 calc R
H4 H 0.0928 0.5886 1.0559 0.0184 Uiso 1.0 2 calc R
H5 H 0.5859 0.2673 0.3194 0.0270 Uiso 1.0 2 calc R
H6 H 0.7756 0.2571 0.1568 0.0246 Uiso 1.0 2 calc R
H8 H 0.6387 -0.0495 0.7616 0.0263 Uiso 1.0 2 calc R
H13 H 1.0884 0.0036 0.2685 0.0259 Uiso 1.0 2 calc R
H15 H 0.5026 0.2025 0.5029 0.0267 Uiso 1.0 2 calc R
H16 H 0.4201 0.3162 1.1616 0.0231 Uiso 1.0 2 calc R
H17 H 0.3106 0.1816 0.6370 0.0234 Uiso 1.0 2 calc R
H18 H 0.9079 0.0041 0.4329 0.0241 Uiso 1.0 2 calc R
H19 H 0.4059 0.7203 1.1355 0.0207 Uiso 1.0 2 calc R
H20 H 0.7159 -0.0040 0.5717 0.0273 Uiso 1.0 2 calc R
H21A H 0.5478 0.6567 1.2524 0.0385 Uiso 1.0 2 calc R
H21B H 0.6575 0.6143 1.1289 0.0385 Uiso 1.0 2 calc R
H21C H 0.7116 0.5382 1.2264 0.0385 Uiso 1.0 2 calc R

loop_
_atom_site_aniso_label
_atom_site_aniso_U_11
_atom_site_aniso_U_22
_atom_site_aniso_U_33
_atom_site_aniso_U_12
_atom_site_aniso_U_13
_atom_site_aniso_U_23
Zn1 0.0149(2) 0.0127(2) 0.0170(3) -0.00501(14) -0.00559(15) 0.00330(14)
O1 0.0168(11) 0.0120(10) 0.0238(12) -0.0062(9) -0.0073(9) 0.0053(9)
O2 0.0246(12) 0.0118(11) 0.0296(13) -0.0074(10) -0.0125(10) 0.0036(9)
O3 0.0165(11) 0.0164(11) 0.0247(12) -0.0059(9) -0.0093(10) 0.0046(9)
O4 0.0283(13) 0.0164(12) 0.0336(14) -0.0116(10) -0.0181(11) 0.0069(10)
O5 0.0280(14) 0.0158(12) 0.0471(16) -0.0080(10) -0.0263(12) 0.0096(11)
N1 0.0159(13) 0.0134(12) 0.0158(13) -0.0040(10) -0.0053(11) 0.0036(10)
N2 0.0194(14) 0.0141(13) 0.0172(14) -0.0045(11) -0.0068(11) 0.0027(10)
C1 0.0184(16) 0.0149(15) 0.0253(17) -0.0026(13) -0.0130(14) 0.0043(13)
C2 0.0173(16) 0.0167(15) 0.0251(17) -0.0052(13) -0.0108(14) 0.0045(13)
C3 0.0219(17) 0.0189(16) 0.0231(17) -0.0058(13) -0.0087(14) 0.0080(13)
C4 0.0156(15) 0.0159(15) 0.0167(15) -0.0063(12) -0.0069(12) 0.0014(12)
C5 0.0206(17) 0.0217(17) 0.0211(17) -0.0027(14) -0.0056(14) 0.0066(14)
C6 0.0198(17) 0.0183(16) 0.0217(17) -0.0046(13) -0.0064(14) 0.0047(13)
C7 0.0184(16) 0.0174(16) 0.0181(16) -0.0059(13) -0.0059(13) 0.0024(12)
C8 0.0145(16) 0.0205(16) 0.0278(18) -0.0024(13) -0.0060(14) 0.0037(14)
C9 0.0176(16) 0.0159(15) 0.0198(16) -0.0074(13) -0.0069(13) 0.0041(12)
C10 0.0160(15) 0.0137(15) 0.0168(15) -0.0032(12) -0.0047(12) 0.0011(12)
C11 0.0141(15) 0.0154(15) 0.0114(14) -0.0039(12) -0.0012(12) 0.0012(11)
C12 0.0214(17) 0.0180(16) 0.0210(17) -0.0068(13) -0.0057(14) 0.0046(13)
C13 0.0173(16) 0.0200(16) 0.0262(18) -0.0019(13) -0.0094(14) 0.0020(13)
C14 0.0179(16) 0.0197(16) 0.0203(16) -0.0069(13) -0.0052(13) 0.0038(13)
C15 0.0180(16) 0.0214(17) 0.0242(18) -0.0043(13) -0.0047(14) 0.0047(14)
C16 0.0228(17) 0.0121(15) 0.0270(18) -0.0066(13) -0.0131(14) 0.0056(13)
C17 0.0225(17) 0.0193(16) 0.0200(17) -0.0084(13) -0.0100(14) 0.0090(13)
C18 0.0237(17) 0.0213(16) 0.0157(16) -0.0058(14) -0.0085(13) 0.0066(13)
C19 0.0226(16) 0.0119(14) 0.0210(16) -0.0078(13) -0.0101(13) 0.0031(12)
C20 0.0185(17) 0.0216(17) 0.0250(18) -0.0041(14) -0.0052(14) 0.0031(14)
C21 0.031(2) 0.0265(19) 0.056(3) -0.0154(16) -0.0308(19) 0.0154(18)

loop_
_atom_type_symbol
_atom_type_description
_atom_type_scat_dispersion_real
_atom_type_scat_dispersion_imag
_atom_type_scat_source
C C 0.0033 0.0016
;
International Tables for Crystallography
(1992, Vol. C, Tables 4.2.6.8 and 6.1.1.4)
;
H H 0.0000 0.0000
;
International Tables for Crystallography
(1992, Vol. C, Table 6.1.1.4)
;
N N 0.0061 0.0033
;
International Tables for Crystallography
(1992, Vol. C, Tables 4.2.6.8 and 6.1.1.4)
;
O O 0.0106 0.0060
;
International Tables for Crystallography
(1992, Vol. C, Tables 4.2.6.8 and 6.1.1.4)
;
Zn Zn 0.2839 1.4301
;
International Tables for Crystallography
(1992, Vol. C, Tables 4.2.6.8 and 6.1.1.4)
;

loop_
_geom_angle_atom_site_label_1
_geom_angle_atom_site_label_2
_geom_angle_atom_site_label_3
_geom_angle
_geom_angle_publ_flag
_geom_angle_site_symmetry_1
_geom_angle_site_symmetry_3
O1 Zn1 O2 90.40(10) yes 1_545 .
O1 Zn1 O3 121.24(10) yes 1_545 2_567
O1 Zn1 O4 149.99(11) yes 1_545 .
O1 Zn1 N1 89.71(9) yes 1_545 .
O1 Zn1 N2 89.06(9) yes 1_545 1_456
O2 Zn1 O3 148.15(9) yes . 2_567
O2 Zn1 O4 59.62(10) yes . .
O2 Zn1 N1 90.57(11) yes . .
O2 Zn1 N2 94.62(11) yes . 1_456
O3 Zn1 O4 88.76(10) yes 2_567 .
O3 Zn1 N1 86.32(10) yes 2_567 .
O3 Zn1 N2 89.89(11) yes 2_567 1_456
O4 Zn1 N1 91.73(10) yes . .
O4 Zn1 N2 91.93(10) yes . 1_456
N1 Zn1 N2 174.67(13) yes . 1_456
Zn1 O1 C11 115.4(2) yes 1_565 .
Zn1 O2 C7 88.6(3) yes . .
Zn1 O3 C11 168.95(19) yes 2_567 .
Zn1 O4 C7 89.0(2) yes . .
C1 O5 C21 117.3(3) yes . .
Zn1 N1 C2 123.85(19) yes . .
Zn1 N1 C3 118.9(3) yes . .
C2 N1 C3 117.2(3) yes . .
Zn1 N2 C6 121.4(3) yes 1_654 .
Zn1 N2 C13 121.3(2) yes 1_654 .
C6 N2 C13 117.3(3) yes . .
O5 C1 C16 115.4(3) yes . .
O5 C1 C19 124.4(4) yes . .
C16 C1 C19 120.2(4) yes . .
N1 C2 C17 123.3(3) yes . .
N1 C3 C8 123.1(4) yes . .
C9 C4 C10 119.4(4) yes . .
C6 C5 C12 120.1(3) yes . .
N2 C6 C5 123.2(4) yes . .
O2 C7 O4 122.5(4) yes . .
O2 C7 C9 117.9(4) yes . .
O4 C7 C9 119.6(3) yes . .
C3 C8 C14 119.4(3) yes . .
C4 C9 C7 119.7(4) yes . .
C4 C9 C16 120.1(4) yes . .
C7 C9 C16 120.1(3) yes . .
C4 C10 C11 120.6(4) yes . .
C4 C10 C19 120.1(3) yes . .
C11 C10 C19 119.3(4) yes . .
O1 C11 O3 124.3(3) yes . .
O1 C11 C10 117.6(3) yes . .
O3 C11 C10 118.1(4) yes . .
C5 C12 C15 119.6(3) yes . .
C5 C12 C18 116.3(3) yes . .
C15 C12 C18 124.0(3) yes . .
N2 C13 C18 122.9(3) yes . .
C8 C14 C17 117.4(3) yes . .
C8 C14 C20 119.0(3) yes . .
C17 C14 C20 123.6(4) yes . .
C12 C15 C20 125.5(3) yes . .
C1 C16 C9 120.6(3) yes . .
C2 C17 C14 119.6(4) yes . .
C12 C18 C13 120.1(4) yes . .
C1 C19 C10 119.5(4) yes . .
C14 C20 C15 125.5(3) yes . .
N1 C2 H2 118.366 no . .
C17 C2 H2 118.361 no . .
N1 C3 H3 118.472 no . .
C8 C3 H3 118.468 no . .
C9 C4 H4 120.298 no . .
C10 C4 H4 120.312 no . .
C6 C5 H5 119.930 no . .
C12 C5 H5 119.932 no . .
N2 C6 H6 118.408 no . .
C5 C6 H6 118.415 no . .
C3 C8 H8 120.286 no . .
C14 C8 H8 120.292 no . .
N2 C13 H13 118.536 no . .
C18 C13 H13 118.523 no . .
C12 C15 H15 117.267 no . .
C20 C15 H15 117.266 no . .
C1 C16 H16 119.681 no . .
C9 C16 H16 119.680 no . .
C2 C17 H17 120.181 no . .
C14 C17 H17 120.172 no . .
C12 C18 H18 119.961 no . .
C13 C18 H18 119.959 no . .
C1 C19 H19 120.240 no . .
C10 C19 H19 120.248 no . .
C14 C20 H20 117.262 no . .
C15 C20 H20 117.259 no . .
O5 C21 H21A 109.470 no . .
O5 C21 H21B 109.472 no . .
O5 C21 H21C 109.467 no . .
H21A C21 H21B 109.479 no . .
H21A C21 H21C 109.465 no . .
H21B C21 H21C 109.474 no . .

loop_
_geom_bond_atom_site_label_1
_geom_bond_atom_site_label_2
_geom_bond_distance
_geom_bond_publ_flag
_geom_bond_site_symmetry_2
Zn1 O1 2.074(2) yes 1_545
Zn1 O2 2.210(3) yes .
Zn1 O3 2.083(3) yes 2_567
Zn1 O4 2.217(3) yes .
Zn1 N1 2.126(3) yes .
Zn1 N2 2.123(3) yes 1_456
O1 C11 1.266(5) yes .
O2 C7 1.269(4) yes .
O3 C11 1.250(5) yes .
O4 C7 1.242(5) yes .
O5 C1 1.366(5) yes .
O5 C21 1.444(6) yes .
N1 C2 1.355(5) yes .
N1 C3 1.344(4) yes .
N2 C6 1.335(4) yes .
N2 C13 1.350(5) yes .
C1 C16 1.383(6) yes .
C1 C19 1.399(5) yes .
C2 C17 1.377(5) yes .
C3 C8 1.390(5) yes .
C4 C9 1.401(5) yes .
C4 C10 1.404(6) yes .
C5 C6 1.392(5) yes .
C5 C12 1.391(5) yes .
C7 C9 1.520(6) yes .
C8 C14 1.400(5) yes .
C9 C16 1.391(6) yes .
C10 C11 1.498(5) yes .
C10 C19 1.407(6) yes .
C12 C15 1.458(5) yes .
C12 C18 1.404(5) yes .
C13 C18 1.383(5) yes .
C14 C17 1.397(5) yes .
C14 C20 1.456(5) yes .
C15 C20 1.343(5) yes .
C2 H2 0.950 no .
C3 H3 0.950 no .
C4 H4 0.950 no .
C5 H5 0.950 no .
C6 H6 0.950 no .
C8 H8 0.950 no .
C13 H13 0.950 no .
C15 H15 0.950 no .
C16 H16 0.950 no .
C17 H17 0.950 no .
C18 H18 0.950 no .
C19 H19 0.950 no .
C20 H20 0.950 no .
C21 H21A 0.980 no .
C21 H21B 0.980 no .
C21 H21C 0.980 no .

loop_
_geom_contact_atom_site_label_1
_geom_contact_atom_site_label_2
_geom_contact_distance
_geom_contact_publ_flag
_geom_contact_site_symmetry_2
Zn1 O3 2.985(3) no 1_545
O1 C3 3.074(4) no 1_565
O1 C13 3.048(4) no 1_466
O1 C19 2.775(4) no .
O2 C3 3.313(4) no .
O2 C3 3.244(4) no 2_657
O2 C8 3.101(5) no 2_657
O2 C13 3.558(5) no 1_456
O2 C16 2.813(5) no .
O3 O3 3.152(3) no 2_577
O3 N2 3.251(4) no 1_466
O3 C2 2.980(4) no 2_567
O3 C4 2.806(4) no .
O3 C6 3.050(4) no 2_666
O4 O4 3.578(4) no 2_567
O4 C2 3.561(4) no .
O4 C4 2.831(5) no .
O4 C4 3.384(5) no 2_567
O4 C6 3.497(5) no 1_456
O5 C4 3.588(4) no 2_667
O5 C5 3.168(5) no 1_556
O5 C6 3.074(4) no 1_556
N1 C7 3.291(5) no .
N1 C14 2.813(4) no .
N2 C7 3.445(5) no 1_654
N2 C11 3.293(4) no 1_644
N2 C12 2.822(4) no .
C1 C4 2.800(6) no .
C2 C8 2.722(5) no .
C2 C21 3.448(6) no 2_667
C3 C17 2.725(5) no .
C5 C13 2.716(5) no .
C6 C11 3.481(5) no 2_666
C6 C18 2.714(5) no .
C9 C19 2.797(6) no .
C10 C16 2.789(5) no .
C11 C13 3.333(5) no 1_466
C12 C17 3.330(6) no 2_656
C14 C21 3.594(5) no 2_667
C15 C17 3.017(5) no .
C15 C17 3.560(6) no 2_656
C16 C19 3.589(4) no 2_667
C17 C21 3.316(6) no 2_667
C18 C20 3.027(5) no .
C19 C21 2.821(6) no .
Zn1 H2 3.1335 no .
Zn1 H3 3.0079 no .
Zn1 H4 3.5128 no 2_567
Zn1 H6 3.0533 no 1_456
Zn1 H13 3.0687 no 1_456
O1 H3 2.5642 no 1_565
O1 H6 3.4034 no 2_666
O1 H8 3.3631 no 2_667
O1 H13 2.5713 no 1_466
O1 H19 2.4713 no .
O2 H3 3.0142 no .
O2 H3 2.6861 no 2_657
O2 H8 2.4168 no 2_657
O2 H13 3.2519 no 1_456
O2 H16 2.5028 no .
O3 H2 2.4404 no 2_567
O3 H4 2.5240 no .
O3 H6 2.5340 no 2_666
O4 H2 3.3963 no .
O4 H4 2.5418 no .
O4 H4 2.4660 no 2_567
O4 H6 3.2191 no 1_456
O4 H21B 3.1038 no 2_667
O4 H21C 3.5055 no 1_455
O5 H5 2.6525 no 1_556
O5 H6 2.4440 no 1_556
O5 H16 2.4730 no .
O5 H19 2.6664 no .
N1 H8 3.2504 no .
N1 H17 3.2512 no .
N1 H21B 3.2712 no 2_667
N2 H5 3.2415 no .
N2 H18 3.2470 no .
C1 H5 3.5089 no 1_556
C1 H6 3.5214 no 1_556
C1 H21A 2.6317 no .
C1 H21B 2.6418 no .
C1 H21C 3.2121 no .
C2 H3 3.1623 no .
C2 H4 3.4671 no 2_567
C2 H21A 3.2455 no 2_667
C2 H21B 3.1624 no 2_667
C2 H21C 3.3622 no 2_667
C3 H2 3.1602 no .
C3 H3 3.2852 no 2_657
C3 H16 3.1732 no 2_657
C3 H19 3.5849 no 2_667
C3 H21B 3.5763 no 2_667
C4 H2 3.1167 no 2_567
C4 H6 3.4923 no 2_666
C4 H16 3.2753 no .
C4 H19 3.2937 no .
C4 H21B 2.9952 no 2_667
C5 H15 2.6094 no .
C5 H16 3.5852 no 1_554
C5 H18 3.2426 no .
C5 H21C 3.5254 no 1_554
C6 H13 3.1493 no .
C6 H21C 3.1940 no 1_554
C7 H4 2.6812 no .
C7 H8 3.5486 no 2_657
C7 H16 2.6689 no .
C7 H21B 2.9769 no 2_667
C8 H13 3.5346 no 2_756
C8 H16 3.2572 no 2_657
C8 H17 3.2558 no .
C8 H19 3.3544 no 2_667
C8 H20 2.6084 no .
C8 H21A 3.3051 no 2_667
C9 H21B 2.9138 no 2_667
C10 H2 3.2667 no 2_567
C10 H6 3.2947 no 2_666
C11 H2 2.9900 no 2_567
C11 H3 3.5285 no 1_565
C11 H4 2.6885 no .
C11 H6 2.7797 no 2_666
C11 H13 3.0114 no 1_466
C11 H19 2.6631 no .
C12 H6 3.2592 no .
C12 H13 3.2645 no .
C12 H17 3.3557 no 2_656
C12 H20 2.6466 no .
C13 H2 3.4410 no 2_656
C13 H6 3.1509 no .
C13 H8 3.5312 no 2_756
C14 H2 3.2481 no .
C14 H3 3.2595 no .
C14 H15 2.6450 no .
C14 H21A 2.7936 no 2_667
C15 H5 2.6243 no .
C15 H17 2.7698 no .
C15 H17 3.4120 no 2_656
C15 H18 2.7225 no .
C15 H21A 3.5120 no 2_667
C16 H4 3.2777 no .
C16 H5 3.5015 no 1_556
C16 H19 3.2693 no .
C17 H8 3.2562 no .
C17 H15 2.7012 no .
C17 H20 3.3305 no .
C17 H21A 2.7829 no 2_667
C17 H21B 3.3885 no 2_667
C17 H21C 3.2549 no 2_667
C18 H2 3.5612 no 2_656
C18 H5 3.2442 no .
C18 H15 3.3466 no .
C18 H17 3.4972 no 2_656
C18 H20 2.7082 no .
C19 H4 3.2945 no .
C19 H16 3.2682 no .
C19 H21A 2.7458 no .
C19 H21B 2.7598 no .
C20 H8 2.6249 no .
C20 H15 3.5202 no 2_656
C20 H17 2.7095 no .
C20 H17 3.4879 no 2_656
C20 H18 2.7723 no .
C20 H21A 3.2521 no 2_667
C21 H5 3.5643 no 1_556
C21 H6 3.0908 no 1_556
C21 H17 3.5505 no 2_667
C21 H19 2.5188 no .
H2 H4 2.7148 no 2_567
H2 H17 2.3060 no .
H2 H21B 3.4705 no 2_667
H2 H21C 3.4270 no 2_667
H3 H3 2.5495 no 2_657
H3 H8 2.3224 no .
H3 H16 2.8399 no 2_657
H4 H4 3.5048 no 2_567
H4 H6 3.2631 no 2_666
H4 H21B 3.0412 no 2_667
H4 H21C 3.5918 no 2_667
H5 H6 2.3180 no .
H5 H15 2.4144 no .
H5 H16 2.9050 no 1_554
H5 H21C 3.4077 no 1_554
H6 H16 3.3063 no 1_554
H6 H21B 3.4690 no 1_554
H6 H21C 2.8032 no 1_554
H8 H13 2.7606 no 2_756
H8 H16 3.0241 no 2_657
H8 H19 3.4442 no 2_667
H8 H20 2.4204 no .
H13 H18 2.3115 no .
H13 H19 3.4607 no 1_644
H13 H20 3.2046 no 2_756
H15 H17 2.1992 no .
H15 H20 2.7839 no .
H15 H21A 3.3117 no 2_667
H17 H18 3.5562 no 2_656
H17 H20 3.3719 no 2_656
H17 H21A 3.0520 no 2_667
H17 H21C 3.2685 no 2_667
H18 H18 2.8282 no 2_756
H18 H20 2.1892 no .
H19 H21A 2.2936 no .
H19 H21B 2.3173 no .
H19 H21C 3.4900 no .

loop_
_geom_torsion_atom_site_label_1
_geom_torsion_atom_site_label_2
_geom_torsion_atom_site_label_3
_geom_torsion_atom_site_label_4
_geom_torsion
_geom_torsion_publ_flag
_geom_torsion_site_symmetry_1
_geom_torsion_site_symmetry_3
_geom_torsion_site_symmetry_4
O1 Zn1 O2 C7 178.20(11) no 1_545 . .
O2 Zn1 O1 C11 164.94(14) no . 1_545 1_545
O3 Zn1 O1 C11 -18.98(17) no 2_567 1_545 1_545
O1 Zn1 O4 C7 6.0(3) no 1_545 . .
O4 Zn1 O1 C11 162.55(13) no . 1_545 1_545
O1 Zn1 N1 C2 145.9(3) no 1_545 . .
O1 Zn1 N1 C3 -37.3(2) no 1_545 . .
N1 Zn1 O1 C11 -104.49(16) no . 1_545 1_545
O1 Zn1 N2 C6 -147.7(3) no 1_545 1_456 1_456
O1 Zn1 N2 C13 30.4(3) no 1_545 1_456 1_456
N2 Zn1 O1 C11 70.33(16) no 1_456 1_545 1_545
O3 Zn1 O2 C7 4.6(2) no 2_567 . .
O2 Zn1 O4 C7 3.25(9) no . . .
O4 Zn1 O2 C7 -3.18(9) no . . .
O2 Zn1 N1 C2 -123.7(3) no . . .
O2 Zn1 N1 C3 53.1(2) no . . .
N1 Zn1 O2 C7 88.49(12) no . . .
O2 Zn1 N2 C6 122.0(3) no . 1_456 1_456
O2 Zn1 N2 C13 -60.0(3) no . 1_456 1_456
N2 Zn1 O2 C7 -92.71(12) no 1_456 . .
O3 Zn1 O4 C7 -172.67(12) no 2_567 . .
O3 Zn1 N1 C2 24.6(3) no 2_567 . .
O3 Zn1 N1 C3 -158.6(2) no 2_567 . .
O3 Zn1 N2 C6 -26.4(3) no 2_567 1_456 1_456
O3 Zn1 N2 C13 151.6(3) no 2_567 1_456 1_456
O4 Zn1 N1 C2 -64.1(3) no . . .
O4 Zn1 N1 C3 112.7(2) no . . .
N1 Zn1 O4 C7 -86.39(13) no . . .
O4 Zn1 N2 C6 62.3(3) no . 1_456 1_456
O4 Zn1 N2 C13 -119.6(3) no . 1_456 1_456
N2 Zn1 O4 C7 97.48(14) no 1_456 . .
Zn1 O1 C11 O3 6.5(4) no 1_565 . .
Zn1 O1 C11 C10 -173.11(13) no 1_565 . .
Zn1 O2 C7 O4 5.8(3) no . . .
Zn1 O2 C7 C9 -172.38(19) no . . .
Zn1 O4 C7 O2 -5.8(3) no . . .
Zn1 O4 C7 C9 172.4(2) no . . .
C21 O5 C1 C16 179.3(3) no . . .
C21 O5 C1 C19 0.5(4) no . . .
Zn1 N1 C2 C17 175.1(2) no . . .
Zn1 N1 C3 C8 -174.3(3) no . . .
C2 N1 C3 C8 2.7(6) no . . .
C3 N1 C2 C17 -1.7(6) no . . .
Zn1 N2 C6 C5 176.7(3) no 1_654 . .
Zn1 N2 C13 C18 -176.2(3) no 1_654 . .
C6 N2 C13 C18 1.9(6) no . . .
C13 N2 C6 C5 -1.4(6) no . . .
O5 C1 C16 C9 -179.3(3) no . . .
O5 C1 C19 C10 178.9(3) no . . .
C16 C1 C19 C10 0.0(4) no . . .
C19 C1 C16 C9 -0.3(4) no . . .
N1 C2 C17 C14 -0.8(6) no . . .
N1 C3 C8 C14 -1.2(6) no . . .
C9 C4 C10 C11 179.2(3) no . . .
C9 C4 C10 C19 0.3(4) no . . .
C10 C4 C9 C7 -176.9(3) no . . .
C10 C4 C9 C16 -0.6(4) no . . .
C6 C5 C12 C15 -178.4(4) no . . .
C6 C5 C12 C18 1.8(6) no . . .
C12 C5 C6 N2 -0.4(6) no . . .
O2 C7 C9 C4 175.8(3) no . . .
O2 C7 C9 C16 -0.5(4) no . . .
O4 C7 C9 C4 -2.4(4) no . . .
O4 C7 C9 C16 -178.8(3) no . . .
C3 C8 C14 C17 -1.4(6) no . . .
C3 C8 C14 C20 176.3(3) no . . .
C4 C9 C16 C1 0.6(4) no . . .
C7 C9 C16 C1 176.9(3) no . . .
C4 C10 C11 O1 -176.2(3) no . . .
C4 C10 C11 O3 4.2(4) no . . .
C4 C10 C19 C1 -0.0(4) no . . .
C11 C10 C19 C1 -179.0(2) no . . .
C19 C10 C11 O1 2.8(4) no . . .
C19 C10 C11 O3 -176.9(3) no . . .
C5 C12 C15 C20 173.6(4) no . . .
C5 C12 C18 C13 -1.4(6) no . . .
C15 C12 C18 C13 178.8(4) no . . .
C18 C12 C15 C20 -6.6(7) no . . .
N2 C13 C18 C12 -0.5(6) no . . .
C8 C14 C17 C2 2.3(6) no . . .
C8 C14 C20 C15 -166.5(4) no . . .
C17 C14 C20 C15 11.0(7) no . . .
C20 C14 C17 C2 -175.3(4) no . . .
C12 C15 C20 C14 178.9(4) no . . .

loop_
_platon_squeeze_void_nr
_platon_squeeze_void_average_x
_platon_squeeze_void_average_y
_platon_squeeze_void_average_z
_platon_squeeze_void_volume
_platon_squeeze_void_count_electrons
_platon_squeeze_void_content
1 -0.039 0.500 0.500 304 46 ' '
